data_1554378
loop_
_publ_author_name
'Zhang, Zi-Jing'
'Song, Jin'

_publ_section_title
;
 An isothiourea-catalyzed asymmetric formal [4 + 2] cycloaddition of in
 situ generated azoalkenes with C1 ammonium enolates
;
_journal_issue 17
_journal_name_full 'Organic Chemistry Frontiers'
_journal_page_first 2578
_journal_paper_doi 10.1039/C8QO00657A
_journal_volume 5
_journal_year 2018
_chemical_absolute_configuration rmad
_chemical_formula_moiety 'C24 H26 N2 O3'
_chemical_formula_sum 'C24 H26 N2 O3'
_chemical_formula_weight 390.47
_space_group_crystal_system monoclinic
_space_group_IT_number 4
_space_group_name_Hall 'P 2yb'
_space_group_name_H-M_alt 'P 1 21 1'
_atom_sites_solution_hydrogens geom
_atom_sites_solution_primary dual
_audit_creation_date 2018-03-05
_audit_creation_method
;
Olex2 1.2
(compiled 2017.08.10 svn.r3458 for OlexSys, GUI svn.r5381)
;
_audit_update_record
;
2018-04-03 deposited with the CCDC.
2018-07-30 downloaded from the CCDC.
;
_cell_angle_alpha 90
_cell_angle_beta 119.315(2)
_cell_angle_gamma 90
_cell_formula_units_Z 2
_cell_length_a 10.2146(4)
_cell_length_b 11.7243(5)
_cell_length_c 10.2644(4)
_cell_measurement_reflns_used 9999
_cell_measurement_temperature 170(2)
_cell_measurement_theta_max 60.858
_cell_measurement_theta_min 4.320
_cell_volume 1071.84(8)
_computing_cell_refinement 'SAINT v8.37A (Bruker, 2015)'
_computing_data_reduction 'SAINT v8.37A (Bruker, 2015)'
_computing_molecular_graphics 'Olex2 (Dolomanov et al., 2009)'
_computing_publication_material 'Olex2 (Dolomanov et al., 2009)'
_computing_structure_refinement 'ShelXL (Sheldrick, 2015)'
_computing_structure_solution 'ShelXT (Sheldrick, 2015)'
_diffrn_ambient_temperature 170
_diffrn_measured_fraction_theta_full 0.989
_diffrn_measured_fraction_theta_max 0.989
_diffrn_measurement_device_type 'Bruker D8 Venture'
_diffrn_measurement_method '\f and \w scans'
_diffrn_radiation_type GaK\a
_diffrn_radiation_wavelength 1.34139
_diffrn_reflns_av_R_equivalents 0.0457
_diffrn_reflns_av_unetI/netI 0.0477
_diffrn_reflns_Laue_measured_fraction_full 0.989
_diffrn_reflns_Laue_measured_fraction_max 0.989
_diffrn_reflns_limit_h_max 13
_diffrn_reflns_limit_h_min -13
_diffrn_reflns_limit_k_max 15
_diffrn_reflns_limit_k_min -15
_diffrn_reflns_limit_l_max 13
_diffrn_reflns_limit_l_min -13
_diffrn_reflns_number 13110
_diffrn_reflns_point_group_measured_fraction_full 0.986
_diffrn_reflns_point_group_measured_fraction_max 0.984
_diffrn_reflns_theta_full 53.594
_diffrn_reflns_theta_max 60.888
_diffrn_reflns_theta_min 4.319
_diffrn_standards_number 0
_exptl_absorpt_coefficient_mu 0.412
_exptl_absorpt_correction_T_max 0.7519
_exptl_absorpt_correction_T_min 0.5705
_exptl_absorpt_correction_type multi-scan
_exptl_absorpt_process_details
'SADABS-2016/2 (Bruker,2016/2) was used for absorption correction. wR2(int) was 0.1482 before and 0.0743 after correction. The Ratio of minimum to maximum transmission is 0.7587. The \l/2 correction factor is Not present.'
_exptl_crystal_colour colourless
_exptl_crystal_density_diffrn 1.210
_exptl_crystal_description block
_exptl_crystal_F_000 416
_exptl_crystal_size_max 0.15
_exptl_crystal_size_mid 0.1
_exptl_crystal_size_min 0.08
_refine_diff_density_max 0.201
_refine_diff_density_min -0.141
_refine_diff_density_rms 0.030
_refine_ls_abs_structure_details
;
 Flack x determined using 1995 quotients [(I+)-(I-)]/[(I+)+(I-)]
 (Parsons, Flack and Wagner, Acta Cryst. B69 (2013) 249-259).
;
_refine_ls_abs_structure_Flack 0.06(12)
_refine_ls_extinction_method none
_refine_ls_goodness_of_fit_ref 1.041
_refine_ls_hydrogen_treatment constr
_refine_ls_matrix_type full
_refine_ls_number_parameters 266
_refine_ls_number_reflns 4904
_refine_ls_number_restraints 1
_refine_ls_restrained_S_all 1.041
_refine_ls_R_factor_all 0.0428
_refine_ls_R_factor_gt 0.0399
_refine_ls_shift/su_max 0.006
_refine_ls_shift/su_mean 0.000
_refine_ls_structure_factor_coef Fsqd
_refine_ls_weighting_details 'w=1/[\s^2^(Fo^2^)+(0.0383P)^2^+0.1539P] where P=(Fo^2^+2Fc^2^)/3'
_refine_ls_weighting_scheme calc
_refine_ls_wR_factor_gt 0.0983
_refine_ls_wR_factor_ref 0.1010
_reflns_Friedel_coverage 0.896
_reflns_Friedel_fraction_full 0.984
_reflns_Friedel_fraction_max 0.979
_reflns_number_gt 4589
_reflns_number_total 4904
_reflns_threshold_expression 'I > 2\s(I)'
_cod_data_source_file c8qo00657a2.cif
_cod_data_source_block wmj18002_0m
_cod_database_code 1554378
_shelx_shelxl_version_number 2016/6
_shelx_space_group_comment
;
The symmetry employed for this shelxl refinement is uniquely defined
by the following loop, which should always be used as a source of
symmetry information in preference to the above space-group names.
They are only intended as comments.
;
_shelx_estimated_absorpt_t_max 0.968
_shelx_estimated_absorpt_t_min 0.941
_olex2_refinement_description
;
1. Fixed Uiso
 At 1.2 times of:
  All C(H) groups, All C(H,H) groups
 At 1.5 times of:
  All C(H,H,H) groups
2.a Ternary CH refined with riding coordinates:
 C2(H2), C3(H3)
2.b Secondary CH2 refined with riding coordinates:
 C4(H4A,H4B), C5(H5A,H5B)
2.c Aromatic/amide H refined with riding coordinates:
 C7(H7), C8(H8), C9(H9), C10(H10), C14(H14), C15(H15), C17(H17), C18(H18)
2.d Idealised Me refined as rotating group:
 C19(H19A,H19B,H19C), C22(H22A,H22B,H22C), C23(H23A,H23B,H23C), C24(H24A,H24B,
 H24C)
;
_olex2_submission_special_instructions 'No special instructions were received'

loop_
_space_group_symop_operation_xyz
'x, y, z'
'-x, y+1/2, -z'

loop_
_atom_site_label
_atom_site_type_symbol
_atom_site_fract_x
_atom_site_fract_y
_atom_site_fract_z
_atom_site_U_iso_or_equiv
_atom_site_adp_type
_atom_site_occupancy
_atom_site_site_symmetry_order
_atom_site_calc_flag
_atom_site_refinement_flags_posn
O1 O 0.51785(18) 0.53011(16) 0.70596(18) 0.0435(4) Uani 1 1 d .
O2 O 0.8880(3) 0.67390(19) 0.8621(2) 0.0756(7) Uani 1 1 d .
O3 O 0.7885(2) 0.55960(15) 0.96592(17) 0.0412(4) Uani 1 1 d .
N1 N 0.75445(19) 0.51352(16) 0.73905(18) 0.0327(4) Uani 1 1 d .
N2 N 0.85416(19) 0.49060(15) 0.68470(18) 0.0310(4) Uani 1 1 d .
C1 C 0.5999(2) 0.49599(19) 0.6607(2) 0.0323(4) Uani 1 1 d .
C2 C 0.5434(2) 0.43657(18) 0.5117(2) 0.0303(4) Uani 1 1 d .
H2 H 0.455095 0.389122 0.494938 0.036 Uiso 1 1 calc R
C3 C 0.6632(2) 0.35490(17) 0.5165(2) 0.0293(4) Uani 1 1 d .
H3 H 0.675384 0.292406 0.587836 0.035 Uiso 1 1 calc R
C4 C 0.6181(2) 0.29868(19) 0.3665(2) 0.0342(4) Uani 1 1 d .
H4A H 0.527348 0.251351 0.335663 0.041 Uiso 1 1 calc R
H4B H 0.594262 0.357971 0.289390 0.041 Uiso 1 1 calc R
C5 C 0.7463(3) 0.22447(18) 0.3799(2) 0.0347(5) Uani 1 1 d .
H5A H 0.766171 0.162946 0.453392 0.042 Uiso 1 1 calc R
H5B H 0.717072 0.188550 0.282183 0.042 Uiso 1 1 calc R
C6 C 0.8861(2) 0.29345(17) 0.4286(2) 0.0302(4) Uani 1 1 d .
C7 C 0.9883(3) 0.26756(18) 0.3788(3) 0.0370(5) Uani 1 1 d .
H7 H 0.967137 0.206253 0.310856 0.044 Uiso 1 1 calc R
C8 C 1.1181(3) 0.3289(2) 0.4261(3) 0.0420(5) Uani 1 1 d .
H8 H 1.185266 0.310099 0.390291 0.050 Uiso 1 1 calc R
C9 C 1.1517(3) 0.4184(2) 0.5265(3) 0.0432(5) Uani 1 1 d .
H9 H 1.242253 0.460247 0.560352 0.052 Uiso 1 1 calc R
C10 C 1.0526(2) 0.44596(19) 0.5763(3) 0.0371(5) Uani 1 1 d .
H10 H 1.075537 0.507064 0.644917 0.045 Uiso 1 1 calc R
C11 C 0.9188(2) 0.38538(17) 0.5274(2) 0.0282(4) Uani 1 1 d .
C12 C 0.8120(2) 0.41565(16) 0.5803(2) 0.0274(4) Uani 1 1 d .
C13 C 0.4871(2) 0.52503(19) 0.3876(2) 0.0321(4) Uani 1 1 d .
C14 C 0.5646(3) 0.62538(19) 0.4004(2) 0.0367(5) Uani 1 1 d .
H14 H 0.656550 0.639733 0.489144 0.044 Uiso 1 1 calc R
C15 C 0.5103(3) 0.7052(2) 0.2857(3) 0.0415(5) Uani 1 1 d .
H15 H 0.565656 0.773181 0.297485 0.050 Uiso 1 1 calc R
C16 C 0.3766(3) 0.6873(2) 0.1542(3) 0.0484(6) Uani 1 1 d .
C17 C 0.2997(3) 0.5857(3) 0.1406(3) 0.0540(7) Uani 1 1 d .
H17 H 0.209113 0.570398 0.050847 0.065 Uiso 1 1 calc R
C18 C 0.3533(3) 0.5069(3) 0.2555(3) 0.0475(6) Uani 1 1 d .
H18 H 0.297773 0.439125 0.244050 0.057 Uiso 1 1 calc R
C19 C 0.3171(4) 0.7758(3) 0.0317(3) 0.0708(10) Uani 1 1 d .
H19A H 0.344047 0.852058 0.075978 0.106 Uiso 1 1 calc GR
H19B H 0.207620 0.769264 -0.027253 0.106 Uiso 1 1 calc GR
H19C H 0.361085 0.763347 -0.033288 0.106 Uiso 1 1 calc GR
C20 C 0.8179(3) 0.5929(2) 0.8620(2) 0.0390(5) Uani 1 1 d .
C21 C 0.8192(3) 0.6340(2) 1.0956(3) 0.0468(6) Uani 1 1 d .
C22 C 0.9854(4) 0.6523(4) 1.1891(4) 0.0817(12) Uani 1 1 d .
H22A H 1.037363 0.578877 1.207626 0.123 Uiso 1 1 calc GR
H22B H 1.007487 0.687004 1.284625 0.123 Uiso 1 1 calc GR
H22C H 1.019918 0.703069 1.136230 0.123 Uiso 1 1 calc GR
C23 C 0.7618(5) 0.5607(3) 1.1782(4) 0.0740(10) Uani 1 1 d .
H23A H 0.655046 0.544198 1.112697 0.111 Uiso 1 1 calc GR
H23B H 0.774798 0.601362 1.267210 0.111 Uiso 1 1 calc GR
H23C H 0.818345 0.489021 1.208336 0.111 Uiso 1 1 calc GR
C24 C 0.7288(5) 0.7409(3) 1.0395(4) 0.0793(11) Uani 1 1 d .
H24A H 0.771145 0.788798 0.991047 0.119 Uiso 1 1 calc GR
H24B H 0.731266 0.782475 1.123467 0.119 Uiso 1 1 calc GR
H24C H 0.624710 0.721472 0.967125 0.119 Uiso 1 1 calc GR

loop_
_atom_site_aniso_label
_atom_site_aniso_U_11
_atom_site_aniso_U_22
_atom_site_aniso_U_33
_atom_site_aniso_U_23
_atom_site_aniso_U_13
_atom_site_aniso_U_12
O1 0.0387(8) 0.0577(10) 0.0413(8) -0.0066(8) 0.0252(7) 0.0020(8)
O2 0.1194(19) 0.0720(14) 0.0626(12) -0.0311(11) 0.0656(14) -0.0508(14)
O3 0.0509(9) 0.0479(9) 0.0310(7) -0.0062(7) 0.0250(7) -0.0049(8)
N1 0.0332(9) 0.0412(10) 0.0274(8) -0.0047(7) 0.0178(7) -0.0043(8)
N2 0.0301(8) 0.0363(9) 0.0288(8) -0.0027(7) 0.0161(7) -0.0015(7)
C1 0.0329(10) 0.0355(10) 0.0328(10) 0.0008(8) 0.0195(9) -0.0004(9)
C2 0.0268(9) 0.0348(10) 0.0314(9) -0.0034(8) 0.0158(8) -0.0034(8)
C3 0.0296(10) 0.0299(10) 0.0309(9) -0.0004(8) 0.0167(8) -0.0034(8)
C4 0.0318(10) 0.0357(10) 0.0340(10) -0.0061(9) 0.0154(9) -0.0041(9)
C5 0.0402(12) 0.0300(10) 0.0368(11) -0.0064(9) 0.0212(10) -0.0031(9)
C6 0.0332(10) 0.0275(9) 0.0321(10) 0.0041(8) 0.0178(9) 0.0032(8)
C7 0.0443(13) 0.0306(10) 0.0439(12) 0.0022(9) 0.0277(11) 0.0071(9)
C8 0.0428(13) 0.0385(12) 0.0597(15) 0.0041(10) 0.0367(12) 0.0079(10)
C9 0.0362(12) 0.0359(12) 0.0654(15) -0.0007(11) 0.0309(12) -0.0004(10)
C10 0.0346(11) 0.0327(10) 0.0469(12) -0.0034(9) 0.0221(10) -0.0027(9)
C11 0.0284(10) 0.0265(9) 0.0308(10) 0.0028(7) 0.0152(8) 0.0018(7)
C12 0.0291(9) 0.0271(9) 0.0267(9) 0.0024(7) 0.0142(7) 0.0003(8)
C13 0.0293(10) 0.0391(11) 0.0301(10) 0.0000(8) 0.0163(8) 0.0050(9)
C14 0.0392(12) 0.0395(11) 0.0320(10) 0.0000(9) 0.0179(9) 0.0028(10)
C15 0.0536(14) 0.0371(12) 0.0394(12) 0.0035(10) 0.0270(11) 0.0085(11)
C16 0.0560(15) 0.0580(15) 0.0334(11) 0.0073(11) 0.0235(11) 0.0233(13)
C17 0.0420(14) 0.074(2) 0.0345(12) 0.0019(12) 0.0099(10) 0.0097(13)
C18 0.0366(12) 0.0582(15) 0.0405(12) -0.0022(11) 0.0133(10) -0.0007(12)
C19 0.092(2) 0.077(2) 0.0399(15) 0.0190(15) 0.0292(16) 0.0316(19)
C20 0.0462(13) 0.0436(12) 0.0339(11) -0.0069(9) 0.0249(10) -0.0072(11)
C21 0.0542(15) 0.0575(15) 0.0308(10) -0.0089(11) 0.0224(11) 0.0082(12)
C22 0.066(2) 0.119(3) 0.0487(16) -0.0321(19) 0.0188(15) -0.005(2)
C23 0.110(3) 0.084(2) 0.0515(16) 0.0031(16) 0.0569(19) 0.010(2)
C24 0.118(3) 0.075(2) 0.0552(18) 0.0090(16) 0.051(2) 0.040(2)

loop_
_atom_type_symbol
_atom_type_description
_atom_type_scat_dispersion_real
_atom_type_scat_dispersion_imag
_atom_type_scat_source
C C 0.0150 0.0070 'International Tables Vol C Tables 4.2.6.8 and 6.1.1.4'
H H 0.0000 0.0000 'International Tables Vol C Tables 4.2.6.8 and 6.1.1.4'
N N 0.0250 0.0140 'International Tables Vol C Tables 4.2.6.8 and 6.1.1.4'
O O 0.0410 0.0250 'International Tables Vol C Tables 4.2.6.8 and 6.1.1.4'

loop_
_geom_angle_atom_site_label_1
_geom_angle_atom_site_label_2
_geom_angle_atom_site_label_3
_geom_angle
C20 O3 C21 121.63(19)
N2 N1 C20 111.61(16)
C1 N1 N2 125.42(16)
C1 N1 C20 119.84(17)
C12 N2 N1 116.67(17)
O1 C1 N1 122.23(19)
O1 C1 C2 123.16(19)
N1 C1 C2 114.53(16)
C1 C2 H2 107.2
C1 C2 C3 110.54(17)
C1 C2 C13 109.47(17)
C3 C2 H2 107.2
C13 C2 H2 107.2
C13 C2 C3 114.83(16)
C2 C3 H3 106.9
C4 C3 C2 113.30(17)
C4 C3 H3 106.9
C12 C3 C2 109.72(16)
C12 C3 H3 106.9
C12 C3 C4 112.68(16)
C3 C4 H4A 109.8
C3 C4 H4B 109.8
H4A C4 H4B 108.2
C5 C4 C3 109.54(18)
C5 C4 H4A 109.8
C5 C4 H4B 109.8
C4 C5 H5A 109.4
C4 C5 H5B 109.4
H5A C5 H5B 108.0
C6 C5 C4 111.04(17)
C6 C5 H5A 109.4
C6 C5 H5B 109.4
C7 C6 C5 121.33(19)
C7 C6 C11 118.22(19)
C11 C6 C5 120.45(17)
C6 C7 H7 119.3
C8 C7 C6 121.4(2)
C8 C7 H7 119.3
C7 C8 H8 119.9
C7 C8 C9 120.2(2)
C9 C8 H8 119.9
C8 C9 H9 120.3
C10 C9 C8 119.5(2)
C10 C9 H9 120.3
C9 C10 H10 119.5
C9 C10 C11 121.0(2)
C11 C10 H10 119.5
C6 C11 C12 119.41(17)
C10 C11 C6 119.69(18)
C10 C11 C12 120.90(18)
N2 C12 C3 122.71(17)
N2 C12 C11 117.56(17)
C11 C12 C3 119.66(17)
C14 C13 C2 122.36(18)
C14 C13 C18 117.6(2)
C18 C13 C2 120.0(2)
C13 C14 H14 119.4
C13 C14 C15 121.2(2)
C15 C14 H14 119.4
C14 C15 H15 119.4
C16 C15 C14 121.1(2)
C16 C15 H15 119.4
C15 C16 C17 117.6(2)
C15 C16 C19 120.7(3)
C17 C16 C19 121.7(3)
C16 C17 H17 119.5
C18 C17 C16 121.1(2)
C18 C17 H17 119.5
C13 C18 H18 119.4
C17 C18 C13 121.3(3)
C17 C18 H18 119.4
C16 C19 H19A 109.5
C16 C19 H19B 109.5
C16 C19 H19C 109.5
H19A C19 H19B 109.5
H19A C19 H19C 109.5
H19B C19 H19C 109.5
O2 C20 O3 128.3(2)
O2 C20 N1 121.9(2)
O3 C20 N1 109.80(19)
O3 C21 C22 109.4(2)
O3 C21 C23 101.5(2)
O3 C21 C24 109.1(2)
C22 C21 C23 110.5(3)
C24 C21 C22 114.7(3)
C24 C21 C23 110.9(3)
C21 C22 H22A 109.5
C21 C22 H22B 109.5
C21 C22 H22C 109.5
H22A C22 H22B 109.5
H22A C22 H22C 109.5
H22B C22 H22C 109.5
C21 C23 H23A 109.5
C21 C23 H23B 109.5
C21 C23 H23C 109.5
H23A C23 H23B 109.5
H23A C23 H23C 109.5
H23B C23 H23C 109.5
C21 C24 H24A 109.5
C21 C24 H24B 109.5
C21 C24 H24C 109.5
H24A C24 H24B 109.5
H24A C24 H24C 109.5
H24B C24 H24C 109.5

loop_
_geom_bond_atom_site_label_1
_geom_bond_atom_site_label_2
_geom_bond_distance
O1 C1 1.208(2)
O2 C20 1.189(3)
O3 C20 1.301(3)
O3 C21 1.490(3)
N1 N2 1.406(2)
N1 C1 1.392(3)
N1 C20 1.442(3)
N2 C12 1.286(2)
C1 C2 1.514(3)
C2 H2 1.0000
C2 C3 1.536(3)
C2 C13 1.520(3)
C3 H3 1.0000
C3 C4 1.524(3)
C3 C12 1.507(3)
C4 H4A 0.9900
C4 H4B 0.9900
C4 C5 1.521(3)
C5 H5A 0.9900
C5 H5B 0.9900
C5 C6 1.498(3)
C6 C7 1.402(3)
C6 C11 1.404(3)
C7 H7 0.9500
C7 C8 1.371(3)
C8 H8 0.9500
C8 C9 1.391(3)
C9 H9 0.9500
C9 C10 1.377(3)
C10 H10 0.9500
C10 C11 1.397(3)
C11 C12 1.480(3)
C13 C14 1.388(3)
C13 C18 1.392(3)
C14 H14 0.9500
C14 C15 1.389(3)
C15 H15 0.9500
C15 C16 1.388(4)
C16 C17 1.396(4)
C16 C19 1.509(4)
C17 H17 0.9500
C17 C18 1.383(4)
C18 H18 0.9500
C19 H19A 0.9800
C19 H19B 0.9800
C19 H19C 0.9800
C21 C22 1.502(4)
C21 C23 1.513(4)
C21 C24 1.495(4)
C22 H22A 0.9800
C22 H22B 0.9800
C22 H22C 0.9800
C23 H23A 0.9800
C23 H23B 0.9800
C23 H23C 0.9800
C24 H24A 0.9800
C24 H24B 0.9800
C24 H24C 0.9800
